data_7059355
loop_
_publ_author_name
'Ilmi, Rashid'
'Kans\?iz, Sevgi'
'Al-Rasbi, Nawal K.'
'Dege, Necmi'
'Raithby, Paul R.'
'Khan, Muhammad S.'

_publ_section_title
;
 Towards white light emission from a hybrid thin film of a self-assembled
 ternary samarium(iii) complex
;
_journal_issue 15
_journal_name_full 'New Journal of Chemistry'
_journal_page_first 5673
_journal_page_last 5683
_journal_paper_doi 10.1039/C9NJ06287D
_journal_volume 44
_journal_year 2020
_chemical_formula_moiety 'C27 H12 F18 N3 O6 Sm'
_chemical_formula_sum 'C27 H12 F18 N3 O6 Sm'
_chemical_formula_weight 966.75
_space_group_crystal_system monoclinic
_space_group_IT_number 14
_space_group_name_Hall '-P 2yn'
_space_group_name_H-M_alt 'P 1 21/n 1'
_atom_sites_solution_hydrogens geom
_audit_creation_method SHELXL-2017/1
_audit_update_record
;
2019-09-30 deposited with the CCDC.	2020-02-09 downloaded from the CCDC.
;
_cell_angle_alpha 90
_cell_angle_beta 109.357(4)
_cell_angle_gamma 90
_cell_formula_units_Z 4
_cell_length_a 14.2281(7)
_cell_length_b 13.2389(5)
_cell_length_c 19.1915(9)
_cell_measurement_reflns_used 30927
_cell_measurement_temperature 296(2)
_cell_measurement_theta_max 30.53
_cell_measurement_theta_min 1.52
_cell_volume 3410.6(3)
_computing_cell_refinement 'STOE X-AREA(Stoe & Cie, 2002)'
_computing_data_collection 'STOE X-AREA(Stoe & Cie, 2002)'
_computing_data_reduction 'STOE X-RED(Stoe & Cie, 2002)'
_computing_molecular_graphics 'PLATON (Spek, 2009)'
_computing_publication_material
;
WinGX (Farrugia, 2012), SHELXL-2018/3 (Sheldrick, 2015b), 
PLATON (Spek, 2009) and publCIF (Westrip, 2010)
;
_computing_structure_refinement 'SHELXL-2017/1 (Sheldrick, 2015b)'
_computing_structure_solution 'SHELXT-2017/1 (Sheldrick, 2015a)'
_diffrn_ambient_temperature 296(2)
_diffrn_detector_area_resol_mean 6.67
_diffrn_measured_fraction_theta_full 1.000
_diffrn_measured_fraction_theta_max 1.000
_diffrn_measurement_device_type 'STOE IPDS 2'
_diffrn_measurement_method 'rotation method'
_diffrn_radiation_type MoK\a
_diffrn_radiation_wavelength 0.71073
_diffrn_reflns_av_R_equivalents 0.0466
_diffrn_reflns_av_unetI/netI 0.0346
_diffrn_reflns_Laue_measured_fraction_full 1.000
_diffrn_reflns_Laue_measured_fraction_max 1.000
_diffrn_reflns_limit_h_max 17
_diffrn_reflns_limit_h_min -17
_diffrn_reflns_limit_k_max 16
_diffrn_reflns_limit_k_min -16
_diffrn_reflns_limit_l_max 23
_diffrn_reflns_limit_l_min -23
_diffrn_reflns_number 21818
_diffrn_reflns_point_group_measured_fraction_full 1.000
_diffrn_reflns_point_group_measured_fraction_max 1.000
_diffrn_reflns_theta_full 25.242
_diffrn_reflns_theta_max 26.000
_diffrn_reflns_theta_min 1.906
_diffrn_source 'sealed X-ray tube, 12 x 0.4 mm long-fine focus'
_exptl_absorpt_coefficient_mu 1.865
_exptl_absorpt_correction_T_max 0.6374
_exptl_absorpt_correction_T_min 0.3529
_exptl_absorpt_correction_type integration
_exptl_absorpt_process_details '(X-RED32; Stoe & Cie, 2002)'
_exptl_crystal_colour colorless
_exptl_crystal_density_diffrn 1.883
_exptl_crystal_description prism
_exptl_crystal_F_000 1868
_exptl_crystal_size_max 0.770
_exptl_crystal_size_mid 0.573
_exptl_crystal_size_min 0.430
_refine_diff_density_max 0.942
_refine_diff_density_min -1.142
_refine_diff_density_rms 0.103
_refine_ls_extinction_method none
_refine_ls_goodness_of_fit_ref 1.022
_refine_ls_hydrogen_treatment constr
_refine_ls_matrix_type full
_refine_ls_number_parameters 496
_refine_ls_number_reflns 6702
_refine_ls_number_restraints 0
_refine_ls_restrained_S_all 1.022
_refine_ls_R_factor_all 0.0546
_refine_ls_R_factor_gt 0.0426
_refine_ls_shift/su_max 0.001
_refine_ls_shift/su_mean 0.000
_refine_ls_structure_factor_coef Fsqd
_refine_ls_weighting_details 'w=1/[\s^2^(Fo^2^)+(0.0739P)^2^+1.2637P] where P=(Fo^2^+2Fc^2^)/3'
_refine_ls_weighting_scheme calc
_refine_ls_wR_factor_gt 0.1116
_refine_ls_wR_factor_ref 0.1176
_reflns_Friedel_coverage 0.000
_reflns_number_gt 5371
_reflns_number_total 6702
_reflns_threshold_expression 'I > 2\s(I)'
_cod_data_source_file c9nj06287d2.cif
_cod_data_source_block shelx
_cod_depositor_comments
;Adding full bibliography for 7059355.cif.

 Adding full bibliography for 7059355.cif.
;
_cod_original_sg_symbol_H-M 'P 21/n'
_cod_database_code 7059355
_publcif_datablock.id {6cad8f80-2974-41b2-aa93-9fb444053442}

_shelx_shelxl_version_number 2017/1
_shelx_space_group_comment
;
The symmetry employed for this shelxl refinement is uniquely defined
by the following loop, which should always be used as a source of
symmetry information in preference to the above space-group names.
They are only intended as comments.
;
_publcif_funding_html
;
;

loop_
_space_group_symop_operation_xyz
'x, y, z'
'-x+1/2, y+1/2, -z+1/2'
'-x, -y, -z'
'x-1/2, -y-1/2, z-1/2'

loop_
_atom_site_label
_atom_site_type_symbol
_atom_site_fract_x
_atom_site_fract_y
_atom_site_fract_z
_atom_site_U_iso_or_equiv
_atom_site_adp_type
_atom_site_occupancy
_atom_site_site_symmetry_order
_atom_site_calc_flag
_atom_site_refinement_flags_posn
_atom_site_refinement_flags_adp
_atom_site_refinement_flags_occupancy
_atom_site_disorder_assembly
_atom_site_disorder_group
Sm1 Sm 0.39914(2) 0.70340(2) 0.61851(2) 0.05401(10) Uani 1 1 d . . . . .
O1 O 0.4350(3) 0.5308(3) 0.66665(18) 0.0658(8) Uani 1 1 d . . . . .
O5 O 0.2680(2) 0.8134(2) 0.5578(2) 0.0684(9) Uani 1 1 d . . . . .
O4 O 0.5660(2) 0.6970(3) 0.70478(19) 0.0642(8) Uani 1 1 d . . . . .
O3 O 0.3963(3) 0.7554(3) 0.7364(2) 0.0694(8) Uani 1 1 d . . . . .
O2 O 0.2544(3) 0.6303(3) 0.6399(2) 0.0785(10) Uani 1 1 d . . . . .
N2 N 0.4998(3) 0.6796(3) 0.5348(2) 0.0574(9) Uani 1 1 d . . . . .
O6 O 0.4634(2) 0.8687(3) 0.6191(2) 0.0694(9) Uani 1 1 d . . . . .
N3 N 0.5299(3) 0.6113(3) 0.4386(2) 0.0641(9) Uani 1 1 d . . . . .
H3 H 0.520967 0.576096 0.399294 0.077 Uiso 1 1 calc R U . . .
F10 F 0.7581(3) 0.7047(5) 0.8714(3) 0.147(2) Uani 1 1 d . . . . .
N1 N 0.3121(3) 0.6032(3) 0.4966(2) 0.0646(9) Uani 1 1 d . . . . .
F7 F 0.3334(5) 0.8366(5) 0.8380(3) 0.155(2) Uani 1 1 d . . . . .
C12 C 0.5951(4) 0.7088(3) 0.5367(3) 0.0608(11) Uani 1 1 d . . . . .
C6 C 0.4640(3) 0.6228(3) 0.4750(2) 0.0568(10) Uani 1 1 d . . . . .
C19 C 0.4580(4) 0.7610(4) 0.8002(3) 0.0677(12) Uani 1 1 d . . . . .
C7 C 0.6136(4) 0.6659(4) 0.4756(3) 0.0662(12) Uani 1 1 d . . . . .
F9 F 0.4744(5) 0.8262(6) 0.9186(3) 0.186(3) Uani 1 1 d . . . . .
C14 C 0.4099(4) 0.4931(4) 0.7179(3) 0.0694(12) Uani 1 1 d . . . . .
C26 C 0.2566(4) 0.9061(4) 0.5495(3) 0.0650(12) Uani 1 1 d . . . . .
C21 C 0.6055(4) 0.7142(4) 0.7718(3) 0.0662(12) Uani 1 1 d . . . . .
F18 F 0.5555(5) 1.0378(5) 0.6892(4) 0.196(3) Uani 1 1 d . . . . .
C5 C 0.3641(4) 0.5800(3) 0.4514(3) 0.0599(11) Uani 1 1 d . . . . .
F2 F 0.4671(6) 0.3803(5) 0.8204(3) 0.171(3) Uani 1 1 d . . . . .
F8 F 0.3876(6) 0.7006(4) 0.8847(4) 0.161(3) Uani 1 1 d . . . . .
F3 F 0.4890(6) 0.3392(4) 0.7238(3) 0.171(3) Uani 1 1 d . . . . .
C24 C 0.4283(4) 0.9533(4) 0.6011(3) 0.0683(12) Uani 1 1 d . . . . .
C11 C 0.6646(4) 0.7706(4) 0.5850(3) 0.0744(14) Uani 1 1 d . . . . .
H11 H 0.652873 0.800472 0.625225 0.089 Uiso 1 1 calc R U . . .
C20 C 0.5595(4) 0.7449(5) 0.8216(3) 0.0785(15) Uani 1 1 d . . . . .
H20 H 0.598101 0.754896 0.870728 0.094 Uiso 1 1 calc R U . . .
C8 C 0.7032(5) 0.6823(5) 0.4623(4) 0.0853(17) Uani 1 1 d . . . . .
H8 H 0.715488 0.653418 0.422044 0.102 Uiso 1 1 calc R U . . .
C16 C 0.2525(5) 0.5779(5) 0.6935(4) 0.0812(16) Uani 1 1 d . . . . .
C15 C 0.3258(5) 0.5129(5) 0.7359(4) 0.0852(16) Uani 1 1 d . . . . .
H15 H 0.317884 0.482154 0.777181 0.102 Uiso 1 1 calc R U . . .
C9 C 0.7714(5) 0.7422(5) 0.5108(4) 0.0894(18) Uani 1 1 d . . . . .
H9 H 0.832077 0.754226 0.503727 0.107 Uiso 1 1 calc R U . . .
C25 C 0.3287(4) 0.9794(4) 0.5683(3) 0.0782(15) Uani 1 1 d . . . . .
H25 H 0.310885 1.046874 0.559048 0.094 Uiso 1 1 calc R U . . .
C4 C 0.3248(4) 0.5225(4) 0.3890(3) 0.0767(14) Uani 1 1 d . . . . .
H4 H 0.362970 0.506237 0.359497 0.092 Uiso 1 1 calc R U . . .
C1 C 0.2181(4) 0.5697(5) 0.4770(3) 0.0822(15) Uani 1 1 d . . . . .
H1 H 0.180583 0.585266 0.507112 0.099 Uiso 1 1 calc R U . . .
F17 F 0.5696(6) 1.0289(6) 0.5912(5) 0.222(4) Uani 1 1 d . . . . .
F11 F 0.7379(4) 0.6077(6) 0.7816(4) 0.207(4) Uani 1 1 d . . . . .
C18 C 0.4112(6) 0.7837(6) 0.8592(4) 0.0911(19) Uani 1 1 d . . . . .
C2 C 0.1745(5) 0.5131(6) 0.4144(4) 0.098(2) Uani 1 1 d . . . . .
H2 H 0.108839 0.491636 0.402267 0.118 Uiso 1 1 calc R U . . .
F6 F 0.0798(4) 0.5895(10) 0.6555(5) 0.252(6) Uani 1 1 d . . . . .
C13 C 0.4824(6) 0.4147(5) 0.7631(4) 0.0935(18) Uani 1 1 d . . . . .
F5 F 0.1407(6) 0.5148(6) 0.7514(5) 0.208(3) Uani 1 1 d . . . . .
C23 C 0.5052(5) 1.0374(5) 0.6213(5) 0.099(2) Uani 1 1 d . . . . .
F1 F 0.5724(5) 0.4501(6) 0.7881(5) 0.217(4) Uani 1 1 d . . . . .
F12 F 0.7635(4) 0.7580(8) 0.7735(4) 0.204(4) Uani 1 1 d . . . . .
C3 C 0.2289(5) 0.4895(5) 0.3710(4) 0.0932(19) Uani 1 1 d . . . . .
H3A H 0.200963 0.450750 0.328717 0.112 Uiso 1 1 calc R U . . .
C10 C 0.7528(5) 0.7862(5) 0.5707(4) 0.0893(18) Uani 1 1 d . . . . .
H10 H 0.801301 0.827421 0.602311 0.107 Uiso 1 1 calc R U . . .
F16 F 0.4714(4) 1.1266(4) 0.6094(6) 0.233(5) Uani 1 1 d . . . . .
C22 C 0.7176(5) 0.6953(7) 0.8017(4) 0.104(2) Uani 1 1 d . . . . .
F4 F 0.1568(7) 0.6679(7) 0.7470(8) 0.271(6) Uani 1 1 d . . . . .
C17 C 0.1552(9) 0.5881(7) 0.7107(7) 0.134(4) Uani 1 1 d . . . . .
F15 F 0.1288(4) 1.0198(6) 0.5360(7) 0.292(7) Uani 1 1 d . . . . .
F14 F 0.1219(6) 0.9501(11) 0.4517(4) 0.276(6) Uani 1 1 d . . . . .
C27 C 0.1498(4) 0.9410(5) 0.5171(4) 0.0866(17) Uani 1 1 d . . . . .
F13 F 0.0885(4) 0.8810(6) 0.5224(7) 0.263(6) Uani 1 1 d . . . . .

loop_
_atom_site_aniso_label
_atom_site_aniso_U_11
_atom_site_aniso_U_22
_atom_site_aniso_U_33
_atom_site_aniso_U_23
_atom_site_aniso_U_13
_atom_site_aniso_U_12
Sm1 0.04615(14) 0.05806(15) 0.06086(16) -0.00054(11) 0.02183(10) 0.00329(9)
O1 0.073(2) 0.0658(19) 0.0650(19) 0.0058(16) 0.0322(17) 0.0070(16)
O5 0.0542(18) 0.0601(19) 0.085(2) -0.0022(16) 0.0155(17) 0.0039(14)
O4 0.0504(17) 0.081(2) 0.0615(19) -0.0086(16) 0.0197(15) 0.0058(15)
O3 0.0620(19) 0.081(2) 0.073(2) -0.0048(19) 0.0328(18) 0.0049(17)
O2 0.061(2) 0.084(2) 0.095(3) -0.001(2) 0.0326(19) -0.0049(17)
N2 0.057(2) 0.060(2) 0.061(2) 0.0006(17) 0.0271(18) 0.0014(16)
O6 0.0518(17) 0.0615(19) 0.092(2) 0.0007(17) 0.0203(16) -0.0030(15)
N3 0.073(2) 0.067(2) 0.059(2) -0.0026(19) 0.0309(19) 0.007(2)
F10 0.084(3) 0.241(7) 0.091(3) -0.033(3) -0.004(2) 0.033(3)
N1 0.052(2) 0.070(2) 0.070(2) 0.000(2) 0.0184(18) 0.0047(18)
F7 0.174(5) 0.194(5) 0.132(4) 0.031(4) 0.100(4) 0.100(4)
C12 0.061(3) 0.061(3) 0.066(3) 0.006(2) 0.029(2) 0.000(2)
C6 0.062(2) 0.056(2) 0.054(2) 0.005(2) 0.0206(19) 0.008(2)
C19 0.079(3) 0.063(3) 0.070(3) -0.003(2) 0.037(3) 0.005(2)
C7 0.073(3) 0.070(3) 0.067(3) 0.007(2) 0.038(3) 0.006(2)
F9 0.166(5) 0.294(8) 0.125(4) -0.097(5) 0.085(4) -0.026(5)
C14 0.085(3) 0.061(3) 0.067(3) 0.000(2) 0.031(3) -0.005(2)
C26 0.057(3) 0.071(3) 0.062(3) 0.000(2) 0.014(2) 0.010(2)
C21 0.060(3) 0.070(3) 0.069(3) -0.004(2) 0.022(2) 0.006(2)
F18 0.163(5) 0.195(6) 0.173(6) -0.004(5) -0.021(5) -0.107(5)
C5 0.061(3) 0.057(2) 0.060(3) 0.005(2) 0.018(2) 0.010(2)
F2 0.254(7) 0.170(5) 0.117(3) 0.072(4) 0.101(4) 0.076(5)
F8 0.224(7) 0.146(5) 0.175(5) 0.021(4) 0.151(6) 0.013(4)
F3 0.287(8) 0.120(4) 0.107(3) 0.020(3) 0.066(4) 0.100(5)
C24 0.062(3) 0.069(3) 0.071(3) -0.004(2) 0.018(2) -0.003(2)
C11 0.069(3) 0.083(3) 0.081(3) -0.009(3) 0.039(3) -0.012(3)
C20 0.072(3) 0.103(4) 0.060(3) -0.008(3) 0.022(3) 0.017(3)
C8 0.085(4) 0.096(4) 0.096(4) -0.002(3) 0.058(4) 0.000(3)
C16 0.080(4) 0.082(4) 0.098(4) -0.008(3) 0.052(3) -0.017(3)
C15 0.103(4) 0.085(4) 0.084(4) 0.004(3) 0.053(3) -0.009(3)
C9 0.077(4) 0.101(4) 0.108(5) 0.009(4) 0.055(4) -0.007(3)
C25 0.068(3) 0.064(3) 0.090(4) -0.002(3) 0.009(3) 0.000(2)
C4 0.073(3) 0.079(3) 0.068(3) -0.008(3) 0.011(3) 0.006(3)
C1 0.052(3) 0.099(4) 0.086(4) -0.009(3) 0.010(3) 0.003(3)
F17 0.225(7) 0.209(7) 0.308(10) -0.118(7) 0.189(7) -0.149(6)
F11 0.096(3) 0.255(7) 0.208(6) -0.124(6) -0.032(4) 0.091(4)
C18 0.104(5) 0.100(5) 0.083(4) 0.005(4) 0.050(4) 0.022(4)
C2 0.065(3) 0.111(5) 0.096(4) -0.021(4) -0.002(3) -0.012(3)
F6 0.063(3) 0.451(16) 0.249(8) 0.082(10) 0.060(4) 0.007(5)
C13 0.111(5) 0.090(4) 0.082(4) 0.022(3) 0.035(4) 0.008(4)
F5 0.204(6) 0.197(6) 0.314(9) 0.043(6) 0.208(7) 0.001(5)
C23 0.071(4) 0.086(4) 0.122(6) 0.010(4) 0.006(4) -0.020(3)
F1 0.135(5) 0.186(6) 0.259(9) 0.112(6) -0.031(5) 0.014(4)
F12 0.068(3) 0.378(11) 0.160(5) 0.039(7) 0.031(3) -0.042(5)
C3 0.078(4) 0.105(5) 0.076(4) -0.016(3) -0.002(3) 0.006(3)
C10 0.077(4) 0.104(5) 0.101(4) -0.005(4) 0.047(3) -0.021(3)
F16 0.129(4) 0.073(3) 0.417(12) 0.024(5) -0.017(6) -0.031(3)
C22 0.063(4) 0.158(7) 0.082(4) -0.032(4) 0.010(3) 0.013(4)
F4 0.216(8) 0.209(7) 0.496(18) -0.136(10) 0.264(11) -0.040(6)
C17 0.145(8) 0.105(6) 0.207(11) -0.003(6) 0.134(9) -0.010(5)
F15 0.089(3) 0.214(7) 0.473(15) -0.203(9) -0.040(6) 0.069(4)
F14 0.139(5) 0.512(19) 0.135(5) 0.051(8) -0.010(4) 0.147(9)
C27 0.056(3) 0.077(3) 0.110(5) -0.003(3) 0.005(3) 0.011(3)
F13 0.063(3) 0.190(7) 0.502(17) 0.139(9) 0.049(5) 0.031(3)

loop_
_atom_type_symbol
_atom_type_description
_atom_type_scat_dispersion_real
_atom_type_scat_dispersion_imag
_atom_type_scat_source
C C 0.0033 0.0016 'International Tables Vol C Tables 4.2.6.8 and 6.1.1.4'
H H 0.0000 0.0000 'International Tables Vol C Tables 4.2.6.8 and 6.1.1.4'
F F 0.0171 0.0103 'International Tables Vol C Tables 4.2.6.8 and 6.1.1.4'
N N 0.0061 0.0033 'International Tables Vol C Tables 4.2.6.8 and 6.1.1.4'
O O 0.0106 0.0060 'International Tables Vol C Tables 4.2.6.8 and 6.1.1.4'
Sm Sm -0.1638 3.4418 'International Tables Vol C Tables 4.2.6.8 and 6.1.1.4'

loop_
_geom_angle_atom_site_label_1
_geom_angle_atom_site_label_2
_geom_angle_atom_site_label_3
_geom_angle
_geom_angle_site_symmetry_1
_geom_angle_site_symmetry_3
_geom_angle_publ_flag
O5 Sm1 O6 70.82(12) . . ?
O5 Sm1 O3 91.80(13) . . ?
O6 Sm1 O3 81.73(13) . . ?
O5 Sm1 O4 143.53(12) . . ?
O6 Sm1 O4 74.81(12) . . ?
O3 Sm1 O4 71.30(11) . . ?
O5 Sm1 O2 75.68(13) . . ?
O6 Sm1 O2 135.55(12) . . ?
O3 Sm1 O2 70.85(13) . . ?
O4 Sm1 O2 124.64(13) . . ?
O5 Sm1 O1 142.75(12) . . ?
O6 Sm1 O1 145.69(12) . . ?
O3 Sm1 O1 88.75(12) . . ?
O4 Sm1 O1 70.91(12) . . ?
O2 Sm1 O1 69.38(12) . . ?
O5 Sm1 N2 106.82(13) . . ?
O6 Sm1 N2 79.50(13) . . ?
O3 Sm1 N2 147.30(13) . . ?
O4 Sm1 N2 78.04(12) . . ?
O2 Sm1 N2 139.09(13) . . ?
O1 Sm1 N2 91.85(12) . . ?
O5 Sm1 N1 78.94(12) . . ?
O6 Sm1 N1 122.67(13) . . ?
O3 Sm1 N1 147.70(13) . . ?
O4 Sm1 N1 131.64(11) . . ?
O2 Sm1 N1 76.87(13) . . ?
O1 Sm1 N1 80.94(12) . . ?
N2 Sm1 N1 64.13(12) . . ?
C14 O1 Sm1 125.9(3) . . ?
C26 O5 Sm1 136.5(3) . . ?
C21 O4 Sm1 135.3(3) . . ?
C19 O3 Sm1 136.1(3) . . ?
C16 O2 Sm1 127.7(4) . . ?
C6 N2 C12 105.6(4) . . ?
C6 N2 Sm1 119.4(3) . . ?
C12 N2 Sm1 134.9(3) . . ?
C24 O6 Sm1 136.1(3) . . ?
C6 N3 C7 107.8(4) . . ?
C6 N3 H3 126.1 . . ?
C7 N3 H3 126.1 . . ?
C1 N1 C5 117.0(5) . . ?
C1 N1 Sm1 123.4(4) . . ?
C5 N1 Sm1 119.5(3) . . ?
C11 C12 N2 130.8(5) . . ?
C11 C12 C7 120.7(5) . . ?
N2 C12 C7 108.4(4) . . ?
N2 C6 N3 112.3(4) . . ?
N2 C6 C5 123.1(4) . . ?
N3 C6 C5 124.7(4) . . ?
O3 C19 C20 127.4(5) . . ?
O3 C19 C18 113.7(5) . . ?
C20 C19 C18 118.8(6) . . ?
N3 C7 C8 132.5(5) . . ?
N3 C7 C12 105.9(4) . . ?
C8 C7 C12 121.6(5) . . ?
O1 C14 C15 128.2(5) . . ?
O1 C14 C13 113.8(5) . . ?
C15 C14 C13 118.0(5) . . ?
O5 C26 C25 127.7(5) . . ?
O5 C26 C27 115.2(5) . . ?
C25 C26 C27 117.1(5) . . ?
O4 C21 C20 127.8(5) . . ?
O4 C21 C22 114.6(5) . . ?
C20 C21 C22 117.5(5) . . ?
N1 C5 C4 122.5(5) . . ?
N1 C5 C6 113.4(4) . . ?
C4 C5 C6 124.1(5) . . ?
O6 C24 C25 127.7(5) . . ?
O6 C24 C23 113.9(5) . . ?
C25 C24 C23 118.3(5) . . ?
C12 C11 C10 116.7(5) . . ?
C12 C11 H11 121.7 . . ?
C10 C11 H11 121.7 . . ?
C19 C20 C21 121.8(5) . . ?
C19 C20 H20 119.1 . . ?
C21 C20 H20 119.1 . . ?
C9 C8 C7 117.1(6) . . ?
C9 C8 H8 121.4 . . ?
C7 C8 H8 121.4 . . ?
O2 C16 C15 127.6(5) . . ?
O2 C16 C17 113.3(7) . . ?
C15 C16 C17 119.1(7) . . ?
C14 C15 C16 121.2(5) . . ?
C14 C15 H15 119.4 . . ?
C16 C15 H15 119.4 . . ?
C8 C9 C10 121.5(6) . . ?
C8 C9 H9 119.3 . . ?
C10 C9 H9 119.3 . . ?
C26 C25 C24 120.4(5) . . ?
C26 C25 H25 119.8 . . ?
C24 C25 H25 119.8 . . ?
C3 C4 C5 118.9(6) . . ?
C3 C4 H4 120.6 . . ?
C5 C4 H4 120.6 . . ?
N1 C1 C2 122.9(6) . . ?
N1 C1 H1 118.5 . . ?
C2 C1 H1 118.5 . . ?
F7 C18 F8 106.6(7) . . ?
F7 C18 F9 108.5(7) . . ?
F8 C18 F9 103.0(7) . . ?
F7 C18 C19 115.0(6) . . ?
F8 C18 C19 110.3(6) . . ?
F9 C18 C19 112.6(6) . . ?
C3 C2 C1 118.8(6) . . ?
C3 C2 H2 120.6 . . ?
C1 C2 H2 120.6 . . ?
F2 C13 F3 107.3(6) . . ?
F2 C13 F1 103.9(7) . . ?
F3 C13 F1 104.2(8) . . ?
F2 C13 C14 117.4(7) . . ?
F3 C13 C14 111.6(6) . . ?
F1 C13 C14 111.4(6) . . ?
F17 C23 F18 103.2(7) . . ?
F17 C23 F16 107.2(8) . . ?
F18 C23 F16 103.5(8) . . ?
F17 C23 C24 113.3(7) . . ?
F18 C23 C24 112.4(6) . . ?
F16 C23 C24 116.0(6) . . ?
C2 C3 C4 120.0(6) . . ?
C2 C3 H3A 120.0 . . ?
C4 C3 H3A 120.0 . . ?
C11 C10 C9 122.4(6) . . ?
C11 C10 H10 118.8 . . ?
C9 C10 H10 118.8 . . ?
F10 C22 F12 105.3(7) . . ?
F10 C22 F11 109.5(8) . . ?
F12 C22 F11 105.2(8) . . ?
F10 C22 C21 115.5(6) . . ?
F12 C22 C21 110.5(7) . . ?
F11 C22 C21 110.2(6) . . ?
F6 C17 F4 108.3(11) . . ?
F6 C17 F5 105.0(10) . . ?
F4 C17 F5 105.6(10) . . ?
F6 C17 C16 114.1(9) . . ?
F4 C17 C16 110.0(8) . . ?
F5 C17 C16 113.4(8) . . ?
F15 C27 F14 101.9(9) . . ?
F15 C27 F13 107.1(9) . . ?
F14 C27 F13 99.1(9) . . ?
F15 C27 C26 117.9(6) . . ?
F14 C27 C26 113.7(7) . . ?
F13 C27 C26 114.8(6) . . ?

loop_
_geom_bond_atom_site_label_1
_geom_bond_atom_site_label_2
_geom_bond_distance
_geom_bond_site_symmetry_2
_geom_bond_publ_flag
Sm1 O5 2.349(3) . ?
Sm1 O6 2.370(3) . ?
Sm1 O3 2.379(4) . ?
Sm1 O4 2.404(3) . ?
Sm1 O2 2.430(4) . ?
Sm1 O1 2.454(3) . ?
Sm1 N2 2.501(4) . ?
Sm1 N1 2.616(4) . ?
O1 C14 1.256(6) . ?
O5 C26 1.241(6) . ?
O4 C21 1.242(6) . ?
O3 C19 1.250(6) . ?
O2 C16 1.249(7) . ?
N2 C6 1.325(6) . ?
N2 C12 1.400(6) . ?
O6 C24 1.229(6) . ?
N3 C6 1.351(6) . ?
N3 C7 1.373(7) . ?
N3 H3 0.8600 . ?
F10 C22 1.275(8) . ?
N1 C1 1.340(7) . ?
N1 C5 1.349(6) . ?
F7 C18 1.257(8) . ?
C12 C11 1.379(7) . ?
C12 C7 1.403(7) . ?
C6 C5 1.456(7) . ?
C19 C20 1.381(8) . ?
C19 C18 1.522(8) . ?
C7 C8 1.397(8) . ?
F9 C18 1.321(9) . ?
C14 C15 1.377(8) . ?
C14 C13 1.517(9) . ?
C26 C25 1.370(7) . ?
C26 C27 1.512(7) . ?
C21 C20 1.386(7) . ?
C21 C22 1.527(8) . ?
F18 C23 1.261(9) . ?
C5 C4 1.372(7) . ?
F2 C13 1.274(8) . ?
F8 C18 1.292(8) . ?
F3 C13 1.275(9) . ?
C24 C25 1.389(7) . ?
C24 C23 1.519(8) . ?
C11 C10 1.386(8) . ?
C11 H11 0.9300 . ?
C20 H20 0.9300 . ?
C8 C9 1.355(10) . ?
C8 H8 0.9300 . ?
C16 C15 1.388(9) . ?
C16 C17 1.531(9) . ?
C15 H15 0.9300 . ?
C9 C10 1.390(9) . ?
C9 H9 0.9300 . ?
C25 H25 0.9300 . ?
C4 C3 1.364(9) . ?
C4 H4 0.9300 . ?
C1 C2 1.377(9) . ?
C1 H1 0.9300 . ?
F17 C23 1.240(10) . ?
F11 C22 1.284(9) . ?
C2 C3 1.348(10) . ?
C2 H2 0.9300 . ?
F6 C17 1.233(14) . ?
C13 F1 1.296(9) . ?
F5 C17 1.305(11) . ?
C23 F16 1.267(9) . ?
F12 C22 1.280(11) . ?
C3 H3A 0.9300 . ?
C10 H10 0.9300 . ?
F4 C17 1.262(11) . ?
F15 C27 1.175(8) . ?
F14 C27 1.190(10) . ?
C27 F13 1.209(9) . ?

loop_
_geom_hbond_atom_site_label_D
_geom_hbond_atom_site_label_H
_geom_hbond_atom_site_label_A
_geom_hbond_distance_DH
_geom_hbond_distance_HA
_geom_hbond_distance_DA
_geom_hbond_angle_DHA
_geom_hbond_site_symmetry_A
_geom_hbond_publ_flag
N3 H3 O1 0.86 2.13 2.922(5) 153.7 3_666 yes
N3 H3 F3 0.86 2.58 3.109(6) 121.1 3_666 yes
C11 H11 O4 0.93 2.64 3.215(6) 120.4 . yes
C1 H1 O2 0.93 2.49 3.100(8) 123.7 . yes

loop_
_geom_torsion_atom_site_label_1
_geom_torsion_atom_site_label_2
_geom_torsion_atom_site_label_3
_geom_torsion_atom_site_label_4
_geom_torsion
_geom_torsion_site_symmetry_1
_geom_torsion_site_symmetry_2
_geom_torsion_site_symmetry_3
_geom_torsion_site_symmetry_4
_geom_torsion_publ_flag
C6 N2 C12 C11 177.5(5) . . . . ?
Sm1 N2 C12 C11 -6.5(8) . . . . ?
C6 N2 C12 C7 -0.5(5) . . . . ?
Sm1 N2 C12 C7 175.5(3) . . . . ?
C12 N2 C6 N3 1.3(5) . . . . ?
Sm1 N2 C6 N3 -175.5(3) . . . . ?
C12 N2 C6 C5 -177.7(4) . . . . ?
Sm1 N2 C6 C5 5.6(6) . . . . ?
C7 N3 C6 N2 -1.6(5) . . . . ?
C7 N3 C6 C5 177.3(4) . . . . ?
Sm1 O3 C19 C20 6.9(10) . . . . ?
Sm1 O3 C19 C18 -170.1(4) . . . . ?
C6 N3 C7 C8 -178.8(6) . . . . ?
C6 N3 C7 C12 1.2(5) . . . . ?
C11 C12 C7 N3 -178.7(5) . . . . ?
N2 C12 C7 N3 -0.4(5) . . . . ?
C11 C12 C7 C8 1.3(8) . . . . ?
N2 C12 C7 C8 179.6(5) . . . . ?
Sm1 O1 C14 C15 32.8(8) . . . . ?
Sm1 O1 C14 C13 -148.7(4) . . . . ?
Sm1 O5 C26 C25 9.5(9) . . . . ?
Sm1 O5 C26 C27 -168.2(4) . . . . ?
Sm1 O4 C21 C20 0.4(9) . . . . ?
Sm1 O4 C21 C22 178.3(5) . . . . ?
C1 N1 C5 C4 -1.7(7) . . . . ?
Sm1 N1 C5 C4 175.9(4) . . . . ?
C1 N1 C5 C6 177.6(5) . . . . ?
Sm1 N1 C5 C6 -4.7(5) . . . . ?
N2 C6 C5 N1 -0.5(6) . . . . ?
N3 C6 C5 N1 -179.2(4) . . . . ?
N2 C6 C5 C4 178.9(5) . . . . ?
N3 C6 C5 C4 0.1(7) . . . . ?
Sm1 O6 C24 C25 -3.3(10) . . . . ?
Sm1 O6 C24 C23 173.8(5) . . . . ?
N2 C12 C11 C10 -178.9(5) . . . . ?
C7 C12 C11 C10 -1.1(8) . . . . ?
O3 C19 C20 C21 -3.3(10) . . . . ?
C18 C19 C20 C21 173.5(6) . . . . ?
O4 C21 C20 C19 -0.3(10) . . . . ?
C22 C21 C20 C19 -178.1(6) . . . . ?
N3 C7 C8 C9 179.5(6) . . . . ?
C12 C7 C8 C9 -0.5(9) . . . . ?
Sm1 O2 C16 C15 -30.3(9) . . . . ?
Sm1 O2 C16 C17 151.0(6) . . . . ?
O1 C14 C15 C16 3.5(10) . . . . ?
C13 C14 C15 C16 -175.0(6) . . . . ?
O2 C16 C15 C14 -5.4(10) . . . . ?
C17 C16 C15 C14 173.2(7) . . . . ?
C7 C8 C9 C10 -0.5(10) . . . . ?
O5 C26 C25 C24 -0.3(10) . . . . ?
C27 C26 C25 C24 177.4(6) . . . . ?
O6 C24 C25 C26 -2.7(10) . . . . ?
C23 C24 C25 C26 -179.6(6) . . . . ?
N1 C5 C4 C3 1.7(8) . . . . ?
C6 C5 C4 C3 -177.6(5) . . . . ?
C5 N1 C1 C2 0.6(9) . . . . ?
Sm1 N1 C1 C2 -177.0(5) . . . . ?
O3 C19 C18 F7 -31.0(9) . . . . ?
C20 C19 C18 F7 151.7(7) . . . . ?
O3 C19 C18 F8 89.6(8) . . . . ?
C20 C19 C18 F8 -87.7(9) . . . . ?
O3 C19 C18 F9 -156.0(7) . . . . ?
C20 C19 C18 F9 26.7(9) . . . . ?
N1 C1 C2 C3 0.6(11) . . . . ?
O1 C14 C13 F2 173.4(7) . . . . ?
C15 C14 C13 F2 -8.0(10) . . . . ?
O1 C14 C13 F3 -62.2(8) . . . . ?
C15 C14 C13 F3 116.5(7) . . . . ?
O1 C14 C13 F1 53.7(9) . . . . ?
C15 C14 C13 F1 -127.6(8) . . . . ?
O6 C24 C23 F17 61.1(10) . . . . ?
C25 C24 C23 F17 -121.6(9) . . . . ?
O6 C24 C23 F18 -55.4(10) . . . . ?
C25 C24 C23 F18 121.9(8) . . . . ?
O6 C24 C23 F16 -174.2(8) . . . . ?
C25 C24 C23 F16 3.1(12) . . . . ?
C1 C2 C3 C4 -0.7(11) . . . . ?
C5 C4 C3 C2 -0.4(10) . . . . ?
C12 C11 C10 C9 0.1(10) . . . . ?
C8 C9 C10 C11 0.7(11) . . . . ?
O4 C21 C22 F10 -174.6(7) . . . . ?
C20 C21 C22 F10 3.5(11) . . . . ?
O4 C21 C22 F12 66.0(9) . . . . ?
C20 C21 C22 F12 -115.8(8) . . . . ?
O4 C21 C22 F11 -49.8(10) . . . . ?
C20 C21 C22 F11 128.3(8) . . . . ?
O2 C16 C17 F6 41.6(12) . . . . ?
C15 C16 C17 F6 -137.1(10) . . . . ?
O2 C16 C17 F4 -80.2(13) . . . . ?
C15 C16 C17 F4 101.0(11) . . . . ?
O2 C16 C17 F5 161.8(9) . . . . ?
C15 C16 C17 F5 -16.9(13) . . . . ?
O5 C26 C27 F15 147.5(10) . . . . ?
C25 C26 C27 F15 -30.4(13) . . . . ?
O5 C26 C27 F14 -93.4(11) . . . . ?
C25 C26 C27 F14 88.7(11) . . . . ?
O5 C26 C27 F13 19.9(12) . . . . ?
C25 C26 C27 F13 -158.1(10) . . . . ?

loop_
_publcif_info_exptl_table_extra_item
sin_theta_over_lambda_max

loop_
_publcif_info_exptl_table_header_item
?
